data_1574885
loop_
_publ_author_name
'Chen, Tian'
'Wang, Hao-Yang'
'Xu, Ronghua'
'Xu, Guangqing'
'Yang, He'
'Sun, Jiangtao'
'Chung, Lung Wa'
'Tang, Wenjun'

_publ_section_title
;
 Asymmetric intramolecular reductive coupling of bisimines templated by
 chiral diborons.
;
_journal_issue 29
_journal_name_full 'Chemical science'
_journal_page_first 13298
_journal_page_last 13305
_journal_paper_doi 10.1039/d5sc03633j
_journal_volume 16
_journal_year 2025
_chemical_absolute_configuration ad
_chemical_formula_moiety 'C18 H18 N2 O2'
_chemical_formula_sum 'C18 H18 N2 O2'
_chemical_formula_weight 294.34
_space_group_crystal_system orthorhombic
_space_group_IT_number 19
_space_group_name_Hall 'P 2ac 2ab'
_space_group_name_H-M_alt 'P 21 21 21'
_atom_sites_solution_hydrogens geom
_audit_creation_method SHELXL-2019/1
_audit_update_record
;
2025-03-03 deposited with the CCDC.	2025-06-17 downloaded from the CCDC.
;
_cell_angle_alpha 90
_cell_angle_beta 90
_cell_angle_gamma 90
_cell_formula_units_Z 4
_cell_length_a 4.95460(10)
_cell_length_b 15.5470(4)
_cell_length_c 19.2131(5)
_cell_measurement_reflns_used 9847
_cell_measurement_temperature 173(2)
_cell_measurement_theta_max 68.28
_cell_measurement_theta_min 2.84
_cell_volume 1479.97(6)
_computing_structure_refinement 'SHELXL-2019/1 (Sheldrick, 2019)'
_diffrn_ambient_temperature 173(2)
_diffrn_measured_fraction_theta_full 1.000
_diffrn_measured_fraction_theta_max 0.999
_diffrn_measurement_device_type 'Bruker D8 VENTURE'
_diffrn_measurement_method '\f and \w scans'
_diffrn_radiation_type CuK\a
_diffrn_radiation_wavelength 1.54178
_diffrn_reflns_av_R_equivalents 0.0427
_diffrn_reflns_av_unetI/netI 0.0196
_diffrn_reflns_Laue_measured_fraction_full 1.000
_diffrn_reflns_Laue_measured_fraction_max 0.999
_diffrn_reflns_limit_h_max 5
_diffrn_reflns_limit_h_min -5
_diffrn_reflns_limit_k_max 18
_diffrn_reflns_limit_k_min -18
_diffrn_reflns_limit_l_max 23
_diffrn_reflns_limit_l_min -23
_diffrn_reflns_number 30609
_diffrn_reflns_point_group_measured_fraction_full 1.000
_diffrn_reflns_point_group_measured_fraction_max 0.998
_diffrn_reflns_theta_full 67.679
_diffrn_reflns_theta_max 68.276
_diffrn_reflns_theta_min 3.657
_exptl_absorpt_coefficient_mu 0.698
_exptl_absorpt_correction_T_max 0.7531
_exptl_absorpt_correction_T_min 0.6726
_exptl_absorpt_correction_type multi-scan
_exptl_absorpt_process_details
;
SADABS-2016/2 - Bruker AXS area detector scaling and absorption correction 
;
_exptl_crystal_colour colourless
_exptl_crystal_density_diffrn 1.321
_exptl_crystal_description block
_exptl_crystal_F_000 624
_exptl_crystal_size_max 0.180
_exptl_crystal_size_mid 0.160
_exptl_crystal_size_min 0.140
_refine_diff_density_max 0.133
_refine_diff_density_min -0.195
_refine_diff_density_rms 0.038
_refine_ls_abs_structure_details
;
 Flack x determined using 1020 quotients [(I+)-(I-)]/[(I+)+(I-)]
 (Parsons, Flack and Wagner, Acta Cryst. B69 (2013) 249-259).
;
_refine_ls_abs_structure_Flack -0.06(5)
_refine_ls_extinction_method none
_refine_ls_goodness_of_fit_ref 1.017
_refine_ls_hydrogen_treatment constr
_refine_ls_matrix_type full
_refine_ls_number_parameters 202
_refine_ls_number_reflns 2694
_refine_ls_number_restraints 0
_refine_ls_restrained_S_all 1.017
_refine_ls_R_factor_all 0.0326
_refine_ls_R_factor_gt 0.0298
_refine_ls_shift/su_max 0.000
_refine_ls_shift/su_mean 0.000
_refine_ls_structure_factor_coef Fsqd
_refine_ls_weighting_details 'w=1/[\s^2^(Fo^2^)+(0.0578P)^2^+0.1415P] where P=(Fo^2^+2Fc^2^)/3'
_refine_ls_weighting_scheme calc
_refine_ls_wR_factor_gt 0.0802
_refine_ls_wR_factor_ref 0.0810
_reflns_Friedel_coverage 0.683
_reflns_Friedel_fraction_full 1.000
_reflns_Friedel_fraction_max 0.997
_reflns_number_gt 2578
_reflns_number_total 2694
_reflns_threshold_expression 'I > 2\s(I)'
_cod_data_source_file d5sc03633j2.cif
_cod_data_source_block t_a
_cod_depositor_comments
;
The following automatic conversions were performed:

data item '_chemical_absolute_configuration' value 'AD' was changed
to 'ad' in accordance with the
/home/data/users/saulius/crontab/automatic-downloads/rss-feeds/RSC/lib/dictionaries/cif_core.dic
dictionary named 'cif_core.dic' version 2.4.2 last updated on
2011-04-26.

Automatic conversion script
Id: cif_fix_values 8170 2020-07-09 18:12:32Z antanas 

 Adding full bibliography for 1574884--1574886.cif.
;
_cod_database_code 1574885
_shelx_shelxl_version_number 2019/1
_shelx_space_group_comment
;
The symmetry employed for this shelxl refinement is uniquely defined
by the following loop, which should always be used as a source of
symmetry information in preference to the above space-group names.
They are only intended as comments.
;
_shelx_estimated_absorpt_t_min 0.885
_shelx_estimated_absorpt_t_max 0.909

loop_
_space_group_symop_operation_xyz
'x, y, z'
'-x+1/2, -y, z+1/2'
'-x, y+1/2, -z+1/2'
'x+1/2, -y+1/2, -z'

loop_
_atom_site_label
_atom_site_type_symbol
_atom_site_fract_x
_atom_site_fract_y
_atom_site_fract_z
_atom_site_U_iso_or_equiv
_atom_site_adp_type
_atom_site_occupancy
_atom_site_site_symmetry_order
_atom_site_calc_flag
_atom_site_refinement_flags_posn
_atom_site_refinement_flags_adp
_atom_site_refinement_flags_occupancy
_atom_site_disorder_assembly
_atom_site_disorder_group
N1 N 0.6183(3) 0.39806(8) 0.57162(7) 0.0287(3) Uani 1 1 d . . . . .
N2 N 0.2983(3) 0.44940(10) 0.64031(8) 0.0336(3) Uani 1 1 d . . . . .
C1 C 0.5936(3) 0.49764(10) 0.47003(9) 0.0275(4) Uani 1 1 d . . . . .
O1 O 0.4898(3) 0.38113(8) 0.39732(6) 0.0417(3) Uani 1 1 d . . . . .
O2 O 0.5328(3) 0.32973(8) 0.67714(6) 0.0394(3) Uani 1 1 d . . . . .
C6 C 0.7104(3) 0.57803(11) 0.48212(9) 0.0291(4) Uani 1 1 d . . . . .
C7 C 0.6799(3) 0.61935(11) 0.55144(9) 0.0285(4) Uani 1 1 d . . . . .
C8 C 0.8419(4) 0.68961(11) 0.57072(10) 0.0362(4) Uani 1 1 d . . . . .
H8 H 0.976911 0.709702 0.539588 0.043 Uiso 1 1 calc R U . . .
C9 C 0.8081(4) 0.73006(12) 0.63434(10) 0.0393(4) Uani 1 1 d . . . . .
H9 H 0.921646 0.776809 0.646854 0.047 Uiso 1 1 calc R U . . .
C10 C 0.6102(4) 0.70262(12) 0.67952(10) 0.0404(5) Uani 1 1 d . . . . .
H10 H 0.580702 0.731906 0.722242 0.049 Uiso 1 1 calc R U . . .
C11 C 0.4544(4) 0.63181(11) 0.66196(9) 0.0370(4) Uani 1 1 d . . . . .
H11 H 0.320679 0.612208 0.693645 0.044 Uiso 1 1 calc R U . . .
C12 C 0.4888(3) 0.58869(10) 0.59911(9) 0.0293(4) Uani 1 1 d . . . . .
C13 C 0.3166(3) 0.51016(11) 0.58212(9) 0.0296(4) Uani 1 1 d . . . . .
H13 H 0.131974 0.528488 0.567233 0.036 Uiso 1 1 calc R U . . .
C14 C 0.4426(3) 0.45190(11) 0.52706(8) 0.0279(4) Uani 1 1 d . . . . .
H14 H 0.298785 0.415055 0.505959 0.033 Uiso 1 1 calc R U . . .
C15 C 0.7691(4) 0.32667(11) 0.54224(10) 0.0352(4) Uani 1 1 d . . . . .
H15A H 0.857543 0.345231 0.499150 0.053 Uiso 1 1 calc R U . . .
H15B H 0.645606 0.279066 0.532079 0.053 Uiso 1 1 calc R U . . .
H15C H 0.905995 0.307541 0.575646 0.053 Uiso 1 1 calc R U . . .
C16 C 0.4863(3) 0.38652(11) 0.63432(8) 0.0295(3) Uani 1 1 d . . . . .
C17 C 0.1154(4) 0.45490(13) 0.69923(10) 0.0399(4) Uani 1 1 d . . . . .
H17A H -0.036187 0.492660 0.687445 0.060 Uiso 1 1 calc R U . . .
H17B H 0.211895 0.478357 0.739514 0.060 Uiso 1 1 calc R U . . .
H17C H 0.047262 0.397385 0.710490 0.060 Uiso 1 1 calc R U . . .
C18 C 0.5150(7) 0.33809(14) 0.33238(10) 0.0582(7) Uani 1 1 d . . . . .
H18A H 0.393925 0.288258 0.331502 0.087 Uiso 1 1 calc R U . . .
H18B H 0.701760 0.318740 0.326236 0.087 Uiso 1 1 calc R U . . .
H18C H 0.466801 0.377582 0.294620 0.087 Uiso 1 1 calc R U . . .
C2 C 0.6171(4) 0.45866(11) 0.40466(9) 0.0321(4) Uani 1 1 d . . . . .
C3 C 0.7641(4) 0.49841(13) 0.35171(10) 0.0384(4) Uani 1 1 d . . . . .
H3 H 0.786355 0.470971 0.307906 0.046 Uiso 1 1 calc R U . . .
C4 C 0.8771(5) 0.57846(12) 0.36398(10) 0.0431(5) Uani 1 1 d . . . . .
H4 H 0.974429 0.606381 0.327868 0.052 Uiso 1 1 calc R U . . .
C5 C 0.8506(4) 0.61842(12) 0.42785(10) 0.0387(4) Uani 1 1 d . . . . .
H5 H 0.927935 0.673624 0.435025 0.046 Uiso 1 1 calc R U . . .

loop_
_atom_site_aniso_label
_atom_site_aniso_U_11
_atom_site_aniso_U_22
_atom_site_aniso_U_33
_atom_site_aniso_U_23
_atom_site_aniso_U_13
_atom_site_aniso_U_12
N1 0.0309(7) 0.0258(7) 0.0295(7) 0.0040(5) 0.0018(6) 0.0030(6)
N2 0.0324(7) 0.0390(8) 0.0294(8) 0.0053(6) 0.0062(6) 0.0034(6)
C1 0.0275(8) 0.0295(8) 0.0257(8) 0.0038(6) -0.0023(6) 0.0021(6)
O1 0.0589(8) 0.0378(7) 0.0284(6) -0.0040(5) 0.0016(6) -0.0136(6)
O2 0.0466(7) 0.0358(7) 0.0358(7) 0.0110(5) 0.0013(6) -0.0009(6)
C6 0.0276(8) 0.0296(8) 0.0302(9) 0.0026(7) -0.0016(7) 0.0044(6)
C7 0.0272(8) 0.0276(8) 0.0308(8) 0.0014(7) -0.0040(7) 0.0069(7)
C8 0.0357(9) 0.0300(9) 0.0431(10) -0.0016(7) -0.0034(8) 0.0040(8)
C9 0.0426(10) 0.0314(9) 0.0439(10) -0.0064(8) -0.0124(9) 0.0079(8)
C10 0.0538(11) 0.0347(10) 0.0328(9) -0.0046(7) -0.0119(9) 0.0143(9)
C11 0.0447(10) 0.0360(9) 0.0303(9) 0.0012(7) -0.0008(8) 0.0117(8)
C12 0.0286(8) 0.0303(8) 0.0290(8) 0.0012(6) -0.0042(7) 0.0098(7)
C13 0.0256(8) 0.0359(9) 0.0275(8) 0.0040(7) -0.0004(7) 0.0054(7)
C14 0.0256(8) 0.0314(8) 0.0266(8) 0.0009(6) -0.0021(6) -0.0011(7)
C15 0.0374(9) 0.0278(9) 0.0403(10) 0.0001(7) 0.0054(8) 0.0034(7)
C16 0.0287(8) 0.0311(8) 0.0287(8) 0.0019(7) -0.0009(7) -0.0035(7)
C17 0.0341(9) 0.0523(12) 0.0333(9) 0.0007(8) 0.0088(7) -0.0014(8)
C18 0.107(2) 0.0418(11) 0.0255(9) -0.0032(8) 0.0003(11) -0.0175(13)
C2 0.0367(8) 0.0309(9) 0.0288(8) 0.0018(7) -0.0035(7) -0.0010(7)
C3 0.0499(10) 0.0388(10) 0.0266(9) 0.0019(7) 0.0042(8) 0.0001(8)
C4 0.0543(11) 0.0386(10) 0.0365(10) 0.0056(8) 0.0131(9) -0.0041(9)
C5 0.0443(10) 0.0321(9) 0.0395(10) 0.0030(8) 0.0070(8) -0.0047(8)

loop_
_atom_type_symbol
_atom_type_description
_atom_type_scat_dispersion_real
_atom_type_scat_dispersion_imag
_atom_type_scat_source
C C 0.0181 0.0091 'International Tables Vol C Tables 4.2.6.8 and 6.1.1.4'
H H 0.0000 0.0000 'International Tables Vol C Tables 4.2.6.8 and 6.1.1.4'
N N 0.0311 0.0180 'International Tables Vol C Tables 4.2.6.8 and 6.1.1.4'
O O 0.0492 0.0322 'International Tables Vol C Tables 4.2.6.8 and 6.1.1.4'

loop_
_geom_angle_atom_site_label_1
_geom_angle_atom_site_label_2
_geom_angle_atom_site_label_3
_geom_angle
_geom_angle_site_symmetry_1
_geom_angle_site_symmetry_3
_geom_angle_publ_flag
C16 N1 C15 118.88(14) . . ?
C16 N1 C14 107.40(13) . . ?
C15 N1 C14 120.66(14) . . ?
C16 N2 C17 122.51(15) . . ?
C16 N2 C13 110.93(13) . . ?
C17 N2 C13 126.51(14) . . ?
C6 C1 C2 120.16(15) . . ?
C6 C1 C14 120.50(15) . . ?
C2 C1 C14 119.34(15) . . ?
C2 O1 C18 117.70(15) . . ?
C1 C6 C5 118.85(16) . . ?
C1 C6 C7 119.58(15) . . ?
C5 C6 C7 121.57(16) . . ?
C12 C7 C8 118.56(16) . . ?
C12 C7 C6 120.51(16) . . ?
C8 C7 C6 120.93(16) . . ?
C9 C8 C7 121.10(18) . . ?
C10 C9 C8 120.12(18) . . ?
C9 C10 C11 119.28(17) . . ?
C10 C11 C12 121.70(18) . . ?
C11 C12 C7 119.10(17) . . ?
C11 C12 C13 120.19(16) . . ?
C7 C12 C13 120.70(15) . . ?
N2 C13 C12 112.78(13) . . ?
N2 C13 C14 99.87(13) . . ?
C12 C13 C14 113.25(14) . . ?
N1 C14 C1 113.30(13) . . ?
N1 C14 C13 100.09(12) . . ?
C1 C14 C13 115.31(14) . . ?
O2 C16 N2 126.17(16) . . ?
O2 C16 N1 126.03(16) . . ?
N2 C16 N1 107.80(14) . . ?
O1 C2 C3 123.77(16) . . ?
O1 C2 C1 115.84(15) . . ?
C3 C2 C1 120.39(16) . . ?
C4 C3 C2 119.00(18) . . ?
C5 C4 C3 121.12(18) . . ?
C4 C5 C6 120.43(17) . . ?

loop_
_geom_bond_atom_site_label_1
_geom_bond_atom_site_label_2
_geom_bond_distance
_geom_bond_site_symmetry_2
_geom_bond_publ_flag
N1 C16 1.382(2) . ?
N1 C15 1.452(2) . ?
N1 C14 1.480(2) . ?
N2 C16 1.355(2) . ?
N2 C17 1.452(2) . ?
N2 C13 1.466(2) . ?
C1 C6 1.397(2) . ?
C1 C2 1.399(2) . ?
C1 C14 1.506(2) . ?
O1 C2 1.368(2) . ?
O1 C18 1.421(2) . ?
O2 C16 1.229(2) . ?
C6 C5 1.401(3) . ?
C6 C7 1.486(2) . ?
C7 C12 1.401(2) . ?
C7 C8 1.405(2) . ?
C8 C9 1.385(3) . ?
C9 C10 1.377(3) . ?
C10 C11 1.386(3) . ?
C11 C12 1.392(2) . ?
C12 C13 1.525(2) . ?
C13 C14 1.526(2) . ?
C2 C3 1.395(3) . ?
C3 C4 1.385(3) . ?
C4 C5 1.382(3) . ?

loop_
_geom_torsion_atom_site_label_1
_geom_torsion_atom_site_label_2
_geom_torsion_atom_site_label_3
_geom_torsion_atom_site_label_4
_geom_torsion
_geom_torsion_site_symmetry_1
_geom_torsion_site_symmetry_2
_geom_torsion_site_symmetry_3
_geom_torsion_site_symmetry_4
_geom_torsion_publ_flag
C2 C1 C6 C5 0.0(2) . . . . ?
C14 C1 C6 C5 179.68(16) . . . . ?
C2 C1 C6 C7 178.96(15) . . . . ?
C14 C1 C6 C7 -1.3(2) . . . . ?
C1 C6 C7 C12 -14.3(2) . . . . ?
C5 C6 C7 C12 164.73(16) . . . . ?
C1 C6 C7 C8 165.53(15) . . . . ?
C5 C6 C7 C8 -15.5(3) . . . . ?
C12 C7 C8 C9 -2.3(2) . . . . ?
C6 C7 C8 C9 177.87(15) . . . . ?
C7 C8 C9 C10 -1.1(3) . . . . ?
C8 C9 C10 C11 3.0(3) . . . . ?
C9 C10 C11 C12 -1.4(3) . . . . ?
C10 C11 C12 C7 -2.1(2) . . . . ?
C10 C11 C12 C13 179.04(15) . . . . ?
C8 C7 C12 C11 3.9(2) . . . . ?
C6 C7 C12 C11 -176.32(14) . . . . ?
C8 C7 C12 C13 -177.25(14) . . . . ?
C6 C7 C12 C13 2.5(2) . . . . ?
C16 N2 C13 C12 -94.84(16) . . . . ?
C17 N2 C13 C12 82.6(2) . . . . ?
C16 N2 C13 C14 25.67(17) . . . . ?
C17 N2 C13 C14 -156.88(17) . . . . ?
C11 C12 C13 N2 -46.0(2) . . . . ?
C7 C12 C13 N2 135.13(15) . . . . ?
C11 C12 C13 C14 -158.53(14) . . . . ?
C7 C12 C13 C14 22.6(2) . . . . ?
C16 N1 C14 C1 157.97(14) . . . . ?
C15 N1 C14 C1 -61.3(2) . . . . ?
C16 N1 C14 C13 34.65(16) . . . . ?
C15 N1 C14 C13 175.37(14) . . . . ?
C6 C1 C14 N1 -87.49(18) . . . . ?
C2 C1 C14 N1 92.25(18) . . . . ?
C6 C1 C14 C13 27.0(2) . . . . ?
C2 C1 C14 C13 -153.25(15) . . . . ?
N2 C13 C14 N1 -34.57(14) . . . . ?
C12 C13 C14 N1 85.60(15) . . . . ?
N2 C13 C14 C1 -156.48(13) . . . . ?
C12 C13 C14 C1 -36.31(19) . . . . ?
C17 N2 C16 O2 -2.6(3) . . . . ?
C13 N2 C16 O2 174.92(17) . . . . ?
C17 N2 C16 N1 177.82(16) . . . . ?
C13 N2 C16 N1 -4.61(18) . . . . ?
C15 N1 C16 O2 19.0(3) . . . . ?
C14 N1 C16 O2 160.58(17) . . . . ?
C15 N1 C16 N2 -161.44(15) . . . . ?
C14 N1 C16 N2 -19.89(17) . . . . ?
C18 O1 C2 C3 1.6(3) . . . . ?
C18 O1 C2 C1 -178.20(19) . . . . ?
C6 C1 C2 O1 -178.26(15) . . . . ?
C14 C1 C2 O1 2.0(2) . . . . ?
C6 C1 C2 C3 2.0(3) . . . . ?
C14 C1 C2 C3 -177.76(16) . . . . ?
O1 C2 C3 C4 177.71(18) . . . . ?
C1 C2 C3 C4 -2.5(3) . . . . ?
C2 C3 C4 C5 1.2(3) . . . . ?
C3 C4 C5 C6 0.7(3) . . . . ?
C1 C6 C5 C4 -1.3(3) . . . . ?
C7 C6 C5 C4 179.72(17) . . . . ?
